data_7031630
loop_
_publ_author_name
'Ong, Yih Ching'
'Blair, Victoria L.'
'Kedzierski, Lukasz'
'Andrews, Philip C.'

_publ_section_title
;
 Stability and toxicity of heteroleptic organometallic Bi(v) complexes
 towards Leishmania major.
;
_journal_issue 34
_journal_name_full 'Dalton transactions (Cambridge, England : 2003)'
_journal_page_first 12904
_journal_paper_doi 10.1039/c4dt00957f
_journal_volume 43
_journal_year 2014
_chemical_formula_moiety 'C32 H23 Bi Cl2 O6, C4 H8 O'
_chemical_formula_sum 'C36 H31 Bi Cl2 O7'
_chemical_formula_weight 855.49
_chemical_name_systematic
; 
 ? 
;
_space_group_IT_number 2
_symmetry_cell_setting triclinic
_symmetry_space_group_name_Hall '-P 1'
_symmetry_space_group_name_H-M 'P -1'
_atom_sites_solution_hydrogens geom
_atom_sites_solution_primary direct
_atom_sites_solution_secondary difmap
_audit_creation_method SHELXL-97
_cell_angle_alpha 103.21(3)
_cell_angle_beta 90.76(3)
_cell_angle_gamma 100.90(3)
_cell_formula_units_Z 2
_cell_length_a 9.1640(18)
_cell_length_b 11.027(2)
_cell_length_c 17.058(3)
_cell_measurement_reflns_used 27775
_cell_measurement_temperature 100(2)
_cell_volume 1645.0(6)
_computing_cell_refinement 'XDS (Kabasch, 1993)'
_computing_data_collection 'Blue Ice (McPhillips, 2002)'
_computing_data_reduction 'XDS (Kabasch, 1993)'
_computing_molecular_graphics X-Seed
_computing_publication_material CIFTAB
_computing_structure_refinement 'SHELXL-97 (Sheldrick, 1997)'
_computing_structure_solution 'SHELXS-97 (Sheldrick, 1990)'
_diffrn_ambient_temperature 100(2)
_diffrn_measured_fraction_theta_full 0.904
_diffrn_measured_fraction_theta_max 0.864
_diffrn_measurement_device_type 'ADSC Quantum 210r CCD'
_diffrn_measurement_method '\f scan'
_diffrn_radiation_monochromator silicon
_diffrn_radiation_source 'MX1 beamline, Australian Synchrotron'
_diffrn_radiation_type synchrotron
_diffrn_radiation_wavelength 0.71073
_diffrn_reflns_av_R_equivalents 0.0297
_diffrn_reflns_av_sigmaI/netI 0.0262
_diffrn_reflns_limit_h_max 12
_diffrn_reflns_limit_h_min -12
_diffrn_reflns_limit_k_max 14
_diffrn_reflns_limit_k_min -14
_diffrn_reflns_limit_l_max 22
_diffrn_reflns_limit_l_min -22
_diffrn_reflns_number 27996
_diffrn_reflns_theta_full 25.00
_diffrn_reflns_theta_max 28.74
_diffrn_reflns_theta_min 1.23
_diffrn_standards_number 0
_exptl_absorpt_coefficient_mu 5.571
_exptl_absorpt_correction_T_max 0.8967
_exptl_absorpt_correction_T_min 0.8507
_exptl_crystal_colour colourless
_exptl_crystal_density_diffrn 1.727
_exptl_crystal_density_method 'not measured'
_exptl_crystal_description block
_exptl_crystal_F_000 840
_exptl_crystal_size_max 0.03
_exptl_crystal_size_mid 0.03
_exptl_crystal_size_min 0.02
_refine_diff_density_max 0.895
_refine_diff_density_min -1.895
_refine_diff_density_rms 0.098
_refine_ls_extinction_method none
_refine_ls_goodness_of_fit_ref 1.096
_refine_ls_hydrogen_treatment constr
_refine_ls_matrix_type full
_refine_ls_number_parameters 417
_refine_ls_number_reflns 7377
_refine_ls_number_restraints 0
_refine_ls_restrained_S_all 1.096
_refine_ls_R_factor_all 0.0232
_refine_ls_R_factor_gt 0.0229
_refine_ls_shift/su_max 0.003
_refine_ls_shift/su_mean 0.000
_refine_ls_structure_factor_coef Fsqd
_refine_ls_weighting_details 'calc w=1/[\s^2^(Fo^2^)+(0.0092P)^2^+4.1320P] where P=(Fo^2^+2Fc^2^)/3'
_refine_ls_weighting_scheme calc
_refine_ls_wR_factor_gt 0.0551
_refine_ls_wR_factor_ref 0.0552
_reflns_number_gt 7274
_reflns_number_total 7377
_reflns_threshold_expression >2sigma(I)
_cod_data_source_file c4dt00957f2.cif
_cod_data_source_block vb53-yc
_cod_depositor_comments 'Adding full bibliography for 7031626--7031633.cif.'
_cod_original_sg_symbol_H-M P-1
_cod_database_code 7031630

loop_
_symmetry_equiv_pos_as_xyz
'x, y, z'
'-x, -y, -z'

loop_
_atom_site_label
_atom_site_type_symbol
_atom_site_fract_x
_atom_site_fract_y
_atom_site_fract_z
_atom_site_U_iso_or_equiv
_atom_site_adp_type
_atom_site_occupancy
_atom_site_symmetry_multiplicity
_atom_site_calc_flag
_atom_site_refinement_flags
Bi1 Bi 0.710174(10) 0.553813(9) 0.735898(6) 0.01458(4) Uani 1 1 d .
Cl1 Cl 1.01603(11) 0.01322(8) 0.82845(5) 0.03500(18) Uani 1 1 d .
Cl2 Cl 0.49802(10) 1.18731(7) 0.85835(5) 0.03079(17) Uani 1 1 d .
O1 O 0.7803(2) 0.37134(19) 0.74968(13) 0.0214(4) Uani 1 1 d .
O2 O 0.7426(2) 0.3255(2) 0.61610(13) 0.0212(4) Uani 1 1 d .
O3 O 0.7942(3) 0.1116(2) 0.52979(13) 0.0267(5) Uani 1 1 d .
H3 H 0.7647 0.1808 0.5381 0.032 Uiso 1 1 calc R
O4 O 0.6478(2) 0.74752(19) 0.74791(12) 0.0201(4) Uani 1 1 d .
O5 O 0.6136(2) 0.69493(19) 0.61388(12) 0.0205(4) Uani 1 1 d .
O6 O 0.5051(3) 0.8428(2) 0.54163(12) 0.0233(4) Uani 1 1 d .
H6 H 0.5422 0.7803 0.5457 0.028 Uiso 1 1 calc R
O7 O 0.7476(3) 0.3298(2) 1.09584(16) 0.0337(5) Uani 1 1 d .
C1 C 0.7813(3) 0.2973(3) 0.67870(17) 0.0172(5) Uani 1 1 d .
C2 C 0.8372(3) 0.1786(2) 0.67510(17) 0.0166(5) Uani 1 1 d .
C3 C 0.8436(3) 0.0936(3) 0.60051(17) 0.0189(5) Uani 1 1 d .
C4 C 0.9061(3) -0.0136(3) 0.59728(18) 0.0220(6) Uani 1 1 d .
H4 H 0.9111 -0.0706 0.5468 0.026 Uiso 1 1 calc R
C5 C 0.9602(3) -0.0371(3) 0.6665(2) 0.0233(6) Uani 1 1 d .
H5 H 1.0038 -0.1094 0.6642 0.028 Uiso 1 1 calc R
C6 C 0.9505(3) 0.0466(3) 0.74063(18) 0.0218(6) Uani 1 1 d .
C7 C 0.8909(3) 0.1524(3) 0.74544(17) 0.0189(5) Uani 1 1 d .
H7 H 0.8859 0.2081 0.7964 0.023 Uiso 1 1 calc R
C8 C 0.6069(3) 0.7704(2) 0.68034(16) 0.0174(5) Uani 1 1 d .
C9 C 0.5551(3) 0.8903(3) 0.68512(16) 0.0172(5) Uani 1 1 d .
C10 C 0.5523(3) 0.9737(3) 0.76048(16) 0.0179(5) Uani 1 1 d .
H10 H 0.5874 0.9547 0.8081 0.022 Uiso 1 1 calc R
C11 C 0.4986(3) 1.0831(3) 0.76497(18) 0.0204(5) Uani 1 1 d .
C12 C 0.4450(3) 1.1118(3) 0.69579(19) 0.0230(6) Uani 1 1 d .
H12 H 0.4062 1.1869 0.6999 0.028 Uiso 1 1 calc R
C13 C 0.4486(3) 1.0310(3) 0.62174(18) 0.0227(6) Uani 1 1 d .
H13 H 0.4130 1.0507 0.5745 0.027 Uiso 1 1 calc R
C14 C 0.5044(3) 0.9201(3) 0.61568(16) 0.0178(5) Uani 1 1 d .
C15 C 0.4810(3) 0.4609(3) 0.69406(18) 0.0192(5) Uani 1 1 d .
C16 C 0.3789(4) 0.4595(3) 0.7534(2) 0.0260(6) Uani 1 1 d .
H16 H 0.4087 0.4964 0.8086 0.031 Uiso 1 1 calc R
C17 C 0.2306(4) 0.4021(3) 0.7292(2) 0.0322(7) Uani 1 1 d .
H17 H 0.1577 0.4000 0.7682 0.039 Uiso 1 1 calc R
C18 C 0.1905(4) 0.3487(4) 0.6490(2) 0.0348(8) Uani 1 1 d .
H18 H 0.0897 0.3093 0.6333 0.042 Uiso 1 1 calc R
C19 C 0.2946(3) 0.3513(3) 0.5905(2) 0.0283(7) Uani 1 1 d .
H19 H 0.2649 0.3144 0.5353 0.034 Uiso 1 1 calc R
C20 C 0.4427(3) 0.4085(3) 0.61337(19) 0.0233(6) Uani 1 1 d .
H20 H 0.5154 0.4114 0.5743 0.028 Uiso 1 1 calc R
C21 C 0.7365(3) 0.6121(3) 0.86802(16) 0.0179(5) Uani 1 1 d .
C22 C 0.7727(3) 0.7410(3) 0.90544(18) 0.0211(5) Uani 1 1 d .
H22 H 0.7865 0.8033 0.8744 0.025 Uiso 1 1 calc R
C23 C 0.7883(4) 0.7765(3) 0.98910(18) 0.0251(6) Uani 1 1 d .
H23 H 0.8139 0.8640 1.0156 0.030 Uiso 1 1 calc R
C24 C 0.7669(4) 0.6862(3) 1.03432(18) 0.0273(6) Uani 1 1 d .
H24 H 0.7781 0.7119 1.0915 0.033 Uiso 1 1 calc R
C25 C 0.7294(4) 0.5586(3) 0.9968(2) 0.0322(7) Uani 1 1 d .
H25 H 0.7132 0.4968 1.0281 0.039 Uiso 1 1 calc R
C26 C 0.7151(4) 0.5203(3) 0.91270(19) 0.0274(6) Uani 1 1 d .
H26 H 0.6912 0.4326 0.8865 0.033 Uiso 1 1 calc R
C27 C 0.9161(3) 0.6122(3) 0.67936(17) 0.0177(5) Uani 1 1 d .
C28 C 1.0429(3) 0.6566(3) 0.72995(19) 0.0254(6) Uani 1 1 d .
H28 H 1.0393 0.6610 0.7861 0.031 Uiso 1 1 calc R
C29 C 1.1775(4) 0.6952(4) 0.6959(2) 0.0326(7) Uani 1 1 d .
H29 H 1.2669 0.7254 0.7292 0.039 Uiso 1 1 calc R
C30 C 1.1802(4) 0.6894(3) 0.6141(2) 0.0293(7) Uani 1 1 d .
H30 H 1.2715 0.7161 0.5915 0.035 Uiso 1 1 calc R
C31 C 1.0507(4) 0.6449(3) 0.56494(19) 0.0263(6) Uani 1 1 d .
H31 H 1.0535 0.6413 0.5088 0.032 Uiso 1 1 calc R
C32 C 0.9163(3) 0.6055(3) 0.59743(17) 0.0212(6) Uani 1 1 d .
H32 H 0.8270 0.5747 0.5641 0.025 Uiso 1 1 calc R
C33 C 0.6189(4) 0.2307(4) 1.0900(2) 0.0334(7) Uani 1 1 d .
H33A H 0.5489 0.2299 1.0451 0.040 Uiso 1 1 calc R
H33B H 0.5667 0.2419 1.1408 0.040 Uiso 1 1 calc R
C34 C 0.6797(5) 0.1090(4) 1.0743(3) 0.0427(9) Uani 1 1 d .
H34A H 0.6047 0.0358 1.0441 0.051 Uiso 1 1 calc R
H34B H 0.7113 0.0907 1.1254 0.051 Uiso 1 1 calc R
C35 C 0.8120(5) 0.1381(4) 1.0242(3) 0.0418(9) Uani 1 1 d .
H35A H 0.7890 0.0928 0.9669 0.050 Uiso 1 1 calc R
H35B H 0.9005 0.1128 1.0446 0.050 Uiso 1 1 calc R
C36 C 0.8389(4) 0.2816(4) 1.0334(2) 0.0341(7) Uani 1 1 d .
H36A H 0.9451 0.3199 1.0483 0.041 Uiso 1 1 calc R
H36B H 0.8112 0.3017 0.9822 0.041 Uiso 1 1 calc R

loop_
_atom_site_aniso_label
_atom_site_aniso_U_11
_atom_site_aniso_U_22
_atom_site_aniso_U_33
_atom_site_aniso_U_23
_atom_site_aniso_U_13
_atom_site_aniso_U_12
Bi1 0.01645(5) 0.01226(5) 0.01530(5) 0.00302(3) 0.00335(3) 0.00360(3)
Cl1 0.0494(5) 0.0278(4) 0.0297(4) 0.0070(3) -0.0112(3) 0.0130(4)
Cl2 0.0459(4) 0.0192(3) 0.0259(3) -0.0004(3) 0.0102(3) 0.0092(3)
O1 0.0299(10) 0.0117(8) 0.0240(10) 0.0033(8) 0.0073(8) 0.0082(8)
O2 0.0242(10) 0.0182(9) 0.0234(10) 0.0071(8) 0.0024(8) 0.0068(8)
O3 0.0392(12) 0.0247(11) 0.0187(10) 0.0043(8) 0.0018(9) 0.0133(10)
O4 0.0264(10) 0.0168(9) 0.0200(9) 0.0060(8) 0.0008(8) 0.0093(8)
O5 0.0248(10) 0.0175(9) 0.0191(9) 0.0023(8) 0.0039(8) 0.0061(8)
O6 0.0316(11) 0.0206(10) 0.0177(9) 0.0037(8) 0.0003(8) 0.0058(9)
O7 0.0403(13) 0.0301(12) 0.0345(13) 0.0111(10) 0.0095(10) 0.0112(11)
C1 0.0162(11) 0.0138(11) 0.0218(12) 0.0043(10) 0.0050(9) 0.0032(10)
C2 0.0153(11) 0.0126(11) 0.0214(12) 0.0028(10) 0.0042(9) 0.0025(9)
C3 0.0201(12) 0.0152(12) 0.0208(13) 0.0039(10) 0.0027(10) 0.0022(10)
C4 0.0263(14) 0.0153(12) 0.0227(13) 0.0000(10) 0.0033(11) 0.0051(11)
C5 0.0232(13) 0.0154(12) 0.0331(15) 0.0053(12) 0.0022(11) 0.0087(11)
C6 0.0216(13) 0.0214(13) 0.0222(13) 0.0058(11) -0.0019(10) 0.0026(11)
C7 0.0203(12) 0.0174(12) 0.0180(12) 0.0022(10) 0.0009(10) 0.0039(10)
C8 0.0276(13) 0.0095(11) 0.0160(11) 0.0056(9) 0.0028(10) 0.0029(10)
C9 0.0173(11) 0.0163(12) 0.0187(12) 0.0063(10) 0.0023(9) 0.0025(10)
C10 0.0191(12) 0.0171(12) 0.0175(12) 0.0046(10) 0.0031(9) 0.0025(10)
C11 0.0214(13) 0.0155(12) 0.0228(13) 0.0021(10) 0.0046(10) 0.0027(10)
C12 0.0229(13) 0.0163(12) 0.0325(15) 0.0083(12) 0.0047(11) 0.0068(11)
C13 0.0243(13) 0.0215(14) 0.0249(14) 0.0101(11) -0.0007(11) 0.0052(11)
C14 0.0186(12) 0.0156(12) 0.0184(12) 0.0042(10) 0.0033(9) 0.0011(10)
C15 0.0168(12) 0.0144(12) 0.0255(13) 0.0043(10) 0.0024(10) 0.0014(10)
C16 0.0240(14) 0.0243(14) 0.0296(15) 0.0060(12) 0.0088(12) 0.0037(12)
C17 0.0221(14) 0.0334(17) 0.0406(18) 0.0099(15) 0.0124(13) 0.0017(13)
C18 0.0183(14) 0.0336(17) 0.049(2) 0.0085(16) 0.0036(13) -0.0012(13)
C19 0.0202(14) 0.0292(16) 0.0311(16) 0.0014(13) -0.0016(12) 0.0011(12)
C20 0.0195(13) 0.0240(14) 0.0254(14) 0.0043(11) 0.0030(11) 0.0036(11)
C21 0.0197(12) 0.0180(12) 0.0169(12) 0.0035(10) 0.0044(9) 0.0067(10)
C22 0.0237(13) 0.0170(13) 0.0226(13) 0.0042(11) -0.0004(10) 0.0047(11)
C23 0.0290(15) 0.0224(14) 0.0226(14) 0.0000(11) -0.0021(11) 0.0088(12)
C24 0.0356(16) 0.0306(16) 0.0179(13) 0.0033(12) 0.0051(11) 0.0148(14)
C25 0.051(2) 0.0276(16) 0.0227(15) 0.0108(13) 0.0102(14) 0.0136(15)
C26 0.0417(18) 0.0179(13) 0.0232(14) 0.0054(11) 0.0075(12) 0.0060(13)
C27 0.0155(11) 0.0162(12) 0.0225(13) 0.0059(10) 0.0075(10) 0.0036(10)
C28 0.0220(14) 0.0270(15) 0.0269(14) 0.0074(12) 0.0007(11) 0.0026(12)
C29 0.0189(14) 0.0355(18) 0.0403(18) 0.0077(15) 0.0008(13) -0.0005(13)
C30 0.0242(14) 0.0250(15) 0.0382(17) 0.0075(13) 0.0107(13) 0.0027(12)
C31 0.0297(15) 0.0223(14) 0.0252(14) 0.0034(11) 0.0114(12) 0.0028(12)
C32 0.0223(13) 0.0196(13) 0.0193(13) 0.0010(10) 0.0041(10) 0.0024(11)
C33 0.0272(15) 0.044(2) 0.0314(16) 0.0104(15) 0.0045(13) 0.0104(15)
C34 0.0359(19) 0.0324(18) 0.058(2) 0.0096(18) 0.0114(17) 0.0037(16)
C35 0.046(2) 0.0377(19) 0.051(2) 0.0170(18) 0.0197(18) 0.0201(18)
C36 0.0330(17) 0.0379(18) 0.0385(18) 0.0177(15) 0.0128(14) 0.0131(15)

loop_
_atom_type_symbol
_atom_type_description
_atom_type_scat_dispersion_real
_atom_type_scat_dispersion_imag
_atom_type_scat_source
C C 0.0033 0.0016 'International Tables Vol C Tables 4.2.6.8 and 6.1.1.4'
H H 0.0000 0.0000 'International Tables Vol C Tables 4.2.6.8 and 6.1.1.4'
O O 0.0106 0.0060 'International Tables Vol C Tables 4.2.6.8 and 6.1.1.4'
Cl Cl 0.1484 0.1585 'International Tables Vol C Tables 4.2.6.8 and 6.1.1.4'
Bi Bi -4.028 10.608 'International Tables Vol C Tables 4.2.6.8 and 6.1.1.4'

loop_
_geom_angle_atom_site_label_1
_geom_angle_atom_site_label_2
_geom_angle_atom_site_label_3
_geom_angle
C27 Bi1 C15 136.09(11)
C27 Bi1 C21 112.11(11)
C15 Bi1 C21 111.70(11)
C27 Bi1 O4 91.90(9)
C15 Bi1 O4 90.01(10)
C21 Bi1 O4 83.62(10)
C27 Bi1 O1 91.67(9)
C15 Bi1 O1 94.48(10)
C21 Bi1 O1 85.58(10)
O4 Bi1 O1 169.19(7)
C1 O1 Bi1 108.99(18)
C8 O4 Bi1 114.73(17)
C36 O7 C33 105.2(3)
O2 C1 O1 122.3(3)
O2 C1 C2 121.0(2)
O1 C1 C2 116.7(3)
C7 C2 C3 119.0(3)
C7 C2 C1 120.5(2)
C3 C2 C1 120.4(3)
O3 C3 C4 117.2(3)
O3 C3 C2 122.9(3)
C4 C3 C2 119.9(3)
C5 C4 C3 120.4(3)
C4 C5 C6 119.3(3)
C7 C6 C5 121.5(3)
C7 C6 Cl1 119.8(2)
C5 C6 Cl1 118.7(2)
C6 C7 C2 119.9(3)
O5 C8 O4 121.5(3)
O5 C8 C9 121.4(3)
O4 C8 C9 117.1(2)
C14 C9 C10 119.6(3)
C14 C9 C8 120.7(2)
C10 C9 C8 119.7(3)
C11 C10 C9 119.5(3)
C10 C11 C12 121.0(3)
C10 C11 Cl2 119.3(2)
C12 C11 Cl2 119.7(2)
C13 C12 C11 119.7(3)
C12 C13 C14 120.2(3)
O6 C14 C13 118.3(3)
O6 C14 C9 121.7(3)
C13 C14 C9 120.0(3)
C20 C15 C16 123.1(3)
C20 C15 Bi1 121.1(2)
C16 C15 Bi1 115.9(2)
C15 C16 C17 117.8(3)
C18 C17 C16 120.0(3)
C17 C18 C19 121.3(3)
C18 C19 C20 119.6(3)
C15 C20 C19 118.3(3)
C26 C21 C22 121.3(3)
C26 C21 Bi1 119.5(2)
C22 C21 Bi1 119.2(2)
C23 C22 C21 118.6(3)
C24 C23 C22 120.8(3)
C25 C24 C23 120.3(3)
C24 C25 C26 120.0(3)
C21 C26 C25 119.1(3)
C28 C27 C32 122.8(3)
C28 C27 Bi1 116.3(2)
C32 C27 Bi1 120.9(2)
C27 C28 C29 118.0(3)
C30 C29 C28 120.2(3)
C29 C30 C31 120.5(3)
C30 C31 C32 120.2(3)
C27 C32 C31 118.4(3)
O7 C33 C34 104.7(3)
C33 C34 C35 102.9(3)
C34 C35 C36 104.8(3)
O7 C36 C35 106.6(3)

loop_
_geom_bond_atom_site_label_1
_geom_bond_atom_site_label_2
_geom_bond_distance
Bi1 C27 2.186(3)
Bi1 C15 2.187(3)
Bi1 C21 2.194(3)
Bi1 O4 2.279(2)
Bi1 O1 2.284(2)
Cl1 C6 1.747(3)
Cl2 C11 1.739(3)
O1 C1 1.298(3)
O2 C1 1.243(4)
O3 C3 1.352(4)
O4 C8 1.300(3)
O5 C8 1.254(3)
O6 C14 1.354(3)
O7 C36 1.432(4)
O7 C33 1.433(4)
C1 C2 1.482(4)
C2 C7 1.401(4)
C2 C3 1.407(4)
C3 C4 1.399(4)
C4 C5 1.372(5)
C5 C6 1.399(4)
C6 C7 1.366(4)
C8 C9 1.472(4)
C9 C14 1.396(4)
C9 C10 1.403(4)
C10 C11 1.374(4)
C11 C12 1.396(4)
C12 C13 1.374(4)
C13 C14 1.395(4)
C15 C20 1.378(4)
C15 C16 1.388(4)
C16 C17 1.399(5)
C17 C18 1.375(5)
C18 C19 1.391(5)
C19 C20 1.394(4)
C21 C26 1.388(4)
C21 C22 1.392(4)
C22 C23 1.389(4)
C23 C24 1.381(5)
C24 C25 1.381(5)
C25 C26 1.396(4)
C27 C28 1.378(4)
C27 C32 1.383(4)
C28 C29 1.405(4)
C29 C30 1.382(5)
C30 C31 1.385(5)
C31 C32 1.392(4)
C33 C34 1.518(6)
C34 C35 1.520(5)
C35 C36 1.525(6)

loop_
_geom_hbond_atom_site_label_D
_geom_hbond_atom_site_label_H
_geom_hbond_atom_site_label_A
_geom_hbond_distance_DH
_geom_hbond_distance_HA
_geom_hbond_distance_DA
_geom_hbond_angle_DHA
O6 H6 O5 0.84 1.84 2.582(3) 146.6
O3 H3 O2 0.84 1.87 2.609(3) 145.2
